data_7704810
loop_
_publ_author_name
'Savi\'c, Nada D'
'Petkovi\'c, Branka B'
'Vojnovic, Sandra'
'Mojicevic, Marija'
'Wadepohl, Hubert'
'Olaifa, Kayode'
'Marsili, Enrico'
'Nikodinovic-Runic, Jasmina'
'Djuran, Milo\<s I'
'Gli\<si\'c, Biljana \/D'

_publ_section_title
;
 Dinuclear silver(i) complexes with a pyridine-based macrocyclic type of
 ligand as antimicrobial agents against clinically relevant species: the
 influence of the counteranion on the structure diversification of the
 complexes.
;
_journal_issue 31
_journal_name_full 'Dalton transactions (Cambridge, England : 2003)'
_journal_page_first 10880
_journal_page_last 10894
_journal_paper_doi 10.1039/d0dt01272f
_journal_volume 49
_journal_year 2020
_chemical_formula_moiety 'C34 H44 Ag2 N9 O3, 1.68(H2 O), N O3'
_chemical_formula_sum 'C34 H47.36 Ag2 N10 O7.68'
_chemical_formula_weight 934.88
_space_group_crystal_system triclinic
_space_group_IT_number 2
_space_group_name_Hall '-P 1'
_space_group_name_H-M_alt 'P -1'
_atom_sites_solution_hydrogens mixed
_atom_sites_solution_primary iterative
_atom_sites_solution_secondary difmap
_audit_block_code ex_bg4
_audit_creation_date 2020-03-23
_audit_creation_method
;
encif (version 1.112)

encifer (version_id = 235324.64)

Olex2 1.2
(compiled May 29 2018 13:30:08 for OlexSys, GUI svn.r5506)
;
_audit_update_record
;
2020-03-24 deposited with the CCDC.	2020-07-09 downloaded from the CCDC.
;
_cell_angle_alpha 68.521(16)
_cell_angle_beta 89.266(8)
_cell_angle_gamma 80.532(7)
_cell_formula_units_Z 2
_cell_length_a 8.935(5)
_cell_length_b 13.293(7)
_cell_length_c 17.094(8)
_cell_measurement_reflns_used 7625
_cell_measurement_temperature 100(2)
_cell_measurement_theta_max 29.70
_cell_measurement_theta_min 2.45
_cell_volume 1861.1(17)
_computing_cell_refinement
;
SAINT (see _computing_data_reduction).
Standard uncertainties of the cell constants include systematic error
contributions from Monte Carlo simulations.
;
_computing_data_collection 'SMART-5.631 (Bruker AXS, 2003)'
_computing_data_reduction 'SAINT V8.37A (Bruker AXS, 1997-2013),SADABS-2014_5 (Sheldrick and Bruker AXS, 1997-2014)'
_computing_publication_material 'encif (Wadepohl, 2009-19); encifer (Allen et al., 2004)'
_computing_structure_refinement 'ShelXL (Sheldrick, 2015)'
_computing_structure_solution 'SUPERFLIP (Palatinus, 2007-2009)'
_diffrn_ambient_environment 'perfluoro polyether oil / N~2~'
_diffrn_ambient_temperature 100(1)
_diffrn_detector 'CCD plate'
_diffrn_detector_area_resol_mean 8.19
_diffrn_detector_type CCD-PXL-KAF2
_diffrn_measured_fraction_theta_full 1.000
_diffrn_measured_fraction_theta_max 1.000
_diffrn_measurement_device 'three-circle diffractometer'
_diffrn_measurement_device_type 'Bruker AXS Smart 1000'
_diffrn_measurement_method '\f- and \w-scans'
_diffrn_measurement_specimen_support 'polyimid foil'
_diffrn_radiation_collimation 'monocapillary collimator'
_diffrn_radiation_monochromator graphite
_diffrn_radiation_probe x-ray
_diffrn_radiation_type 'Mo K\a'
_diffrn_radiation_wavelength 0.71073
_diffrn_radiation_xray_symbol K-L~2,3~
_diffrn_reflns_av_R_equivalents 0.0560
_diffrn_reflns_av_unetI/netI 0.0480
_diffrn_reflns_Laue_measured_fraction_full 1.000
_diffrn_reflns_Laue_measured_fraction_max 1.000
_diffrn_reflns_limit_h_max 11
_diffrn_reflns_limit_h_min -11
_diffrn_reflns_limit_k_max 16
_diffrn_reflns_limit_k_min -16
_diffrn_reflns_limit_l_max 21
_diffrn_reflns_limit_l_min -21
_diffrn_reflns_number 35151
_diffrn_reflns_point_group_measured_fraction_full 1.000
_diffrn_reflns_point_group_measured_fraction_max 1.000
_diffrn_reflns_theta_full 25.242
_diffrn_reflns_theta_max 26.372
_diffrn_reflns_theta_min 2.314
_diffrn_source 'sealed X-Ray tube (Mo)'
_diffrn_source_type 'fine focus tube'
_diffrn_standards_number 0
_exptl_absorpt_coefficient_mu 1.116
_exptl_absorpt_correction_T_max 0.6949
_exptl_absorpt_correction_T_min 0.6259
_exptl_absorpt_correction_type multi-scan
_exptl_absorpt_process_details
;
multi-scan from symmetry-related measurements (Blessing 1995)
SADABS (see _computing_data_reduction)
;
_exptl_crystal_colour colourless
_exptl_crystal_density_diffrn 1.668
_exptl_crystal_description block
_exptl_crystal_F_000 954
_exptl_crystal_size_max 0.160
_exptl_crystal_size_mid 0.100
_exptl_crystal_size_min 0.080
_refine_diff_density_max 1.854
_refine_diff_density_min -0.522
_refine_diff_density_rms 0.110
_refine_ls_extinction_method none
_refine_ls_goodness_of_fit_ref 1.030
_refine_ls_hydrogen_treatment constr
_refine_ls_matrix_type full
_refine_ls_number_parameters 530
_refine_ls_number_reflns 7621
_refine_ls_number_restraints 6
_refine_ls_restrained_S_all 1.030
_refine_ls_R_factor_all 0.0556
_refine_ls_R_factor_gt 0.0352
_refine_ls_shift/su_max 0.001
_refine_ls_shift/su_mean 0.000
_refine_ls_structure_factor_coef Fsqd
_refine_ls_weighting_details 'w=1/[\s^2^(Fo^2^)+(0.0402P)^2^+1.3624P] where P=(Fo^2^+2Fc^2^)/3'
_refine_ls_weighting_scheme calc
_refine_ls_wR_factor_gt 0.0767
_refine_ls_wR_factor_ref 0.0856
_reflns_Friedel_coverage 0.000
_reflns_number_gt 5796
_reflns_number_total 7621
_reflns_threshold_expression 'I > 2\s(I)'
_cod_data_source_file d0dt01272f2.cif
_cod_data_source_block ex_bg4
_cod_depositor_comments 'Adding full bibliography for 7704810--7704812.cif.'
_cod_database_code 7704810
_audit_block_refno 2924
_audit_block_usercomment BG107
_shelx_space_group_comment
;
The symmetry employed for this shelxl refinement is uniquely defined
by the following loop, which should always be used as a source of
symmetry information in preference to the above space-group names.
They are only intended as comments.
;
_shelx_estimated_absorpt_t_max 0.916
_shelx_estimated_absorpt_t_min 0.842
_shelxl_version_number 2018/3
_olex2_refinement_description
;
1. Fixed Uiso
 At 1.2 times of:
  All C(H) groups, All C(H,H) groups
 At 1.5 times of:
  All O(H,H) groups
2. Same fragment restrains
{N10A, O10A, O11A, O12A} sigma for 1-2: 0.02, 1-3: 0.04
as
{N10A, O10A, O11A, O12A}
{N10A, O10A, O11A, O12A} sigma for 1-2: 0.02, 1-3: 0.04
as
{N10B, O10B, O11B, O12B}
3. Others
 Sof(N10B)=Sof(O10B)=Sof(O11B)=Sof(O12B)=1-FVAR(1)
 Sof(N10A)=Sof(O10A)=Sof(O11A)=Sof(O12A)=Sof(O91)=Sof(H91A)=Sof(H91B)=FVAR(1)
4.a Free rotating group:
 O4(H4C,H4D), O91(H91A,H91B)
4.b Secondary CH2 refined with riding coordinates:
 C1(H1A,H1B), C2(H2A,H2B), C3(H3A,H3B), C4(H4A,H4B), C5(H5A,H5B), C6(H6A,H6B),
 C7(H7A,H7B), C8(H8A,H8B), C9(H9A,H9B), C10(H10A,H10B), C11(H11A,H11B),
 C17(H17A,H17B), C23(H23A,H23B), C29(H29A,H29B)
4.c Aromatic/amide H refined with riding coordinates:
 C13(H13), C14(H14), C15(H15), C16(H16), C19(H19), C20(H20), C21(H21),
 C22(H22), C25(H25), C26(H26), C27(H27), C28(H28), C31(H31), C32(H32), C33(H33),
  C34(H34)
;

loop_
_symmetry_equiv_pos_as_xyz
'x, y, z'
'-x, -y, -z'

loop_
_atom_site_label
_atom_site_type_symbol
_atom_site_fract_x
_atom_site_fract_y
_atom_site_fract_z
_atom_site_U_iso_or_equiv
_atom_site_adp_type
_atom_site_occupancy
_atom_site_site_symmetry_order
_atom_site_calc_flag
_atom_site_refinement_flags_posn
_atom_site_refinement_flags_adp
_atom_site_refinement_flags_occupancy
_atom_site_disorder_assembly
_atom_site_disorder_group
Ag1 Ag 0.09316(3) 0.84853(2) 0.42908(2) 0.01591(8) Uani 1 1 d . . . . .
Ag2 Ag 0.08829(3) 0.84538(2) 0.15721(2) 0.01605(8) Uani 1 1 d . . . . .
O1 O -0.0263(3) 0.8190(2) 0.30214(16) 0.0266(6) Uani 1 1 d . . . . .
O2 O -0.2335(3) 0.8399(3) 0.36467(19) 0.0450(8) Uani 1 1 d . . . . .
O3 O -0.2391(4) 0.8094(3) 0.2498(2) 0.0590(11) Uani 1 1 d . . . . .
N1 N 0.3165(3) 0.9602(2) 0.40315(17) 0.0144(6) Uani 1 1 d . . . . .
N2 N 0.3523(3) 0.7133(2) 0.47035(16) 0.0119(6) Uani 1 1 d . . . . .
N3 N 0.3452(3) 0.7195(2) 0.18031(16) 0.0123(6) Uani 1 1 d . . . . .
N4 N 0.3083(3) 0.9655(2) 0.11552(17) 0.0135(6) Uani 1 1 d . . . . .
N5 N -0.0099(3) 1.0302(2) 0.38119(18) 0.0196(7) Uani 1 1 d . . . . .
N6 N 0.0570(3) 0.6831(2) 0.52454(17) 0.0172(6) Uani 1 1 d . . . . .
N7 N 0.0514(3) 0.6842(2) 0.14862(18) 0.0180(6) Uani 1 1 d . . . . .
N8 N -0.0208(3) 1.0242(2) 0.10804(18) 0.0185(7) Uani 1 1 d . . . . .
N9 N -0.1667(3) 0.8219(2) 0.3055(2) 0.0244(7) Uani 1 1 d . . . . .
C1 C 0.4261(4) 0.8865(3) 0.4721(2) 0.0158(7) Uani 1 1 d . . . . .
H1A H 0.379306 0.877180 0.526581 0.019 Uiso 1 1 calc R . . . .
H1B H 0.516630 0.921159 0.470639 0.019 Uiso 1 1 calc R . . . .
C2 C 0.4763(4) 0.7744(3) 0.4670(2) 0.0148(7) Uani 1 1 d . . . . .
H2A H 0.528110 0.783790 0.413909 0.018 Uiso 1 1 calc R . . . .
H2B H 0.551265 0.730195 0.514149 0.018 Uiso 1 1 calc R . . . .
C3 C 0.3803(4) 0.6442(3) 0.4194(2) 0.0151(7) Uani 1 1 d . . . . .
H3A H 0.314604 0.587426 0.437279 0.018 Uiso 1 1 calc R . . . .
H3B H 0.487412 0.606512 0.429153 0.018 Uiso 1 1 calc R . . . .
C4 C 0.3484(4) 0.7117(3) 0.3265(2) 0.0155(7) Uani 1 1 d . . . . .
H4A H 0.414594 0.768216 0.309324 0.019 Uiso 1 1 calc R . . . .
H4B H 0.241751 0.750360 0.317656 0.019 Uiso 1 1 calc R . . . .
C5 C 0.3731(4) 0.6458(3) 0.2694(2) 0.0136(7) Uani 1 1 d . . . . .
H5A H 0.478685 0.605197 0.278550 0.016 Uiso 1 1 calc R . . . .
H5B H 0.303395 0.591751 0.283644 0.016 Uiso 1 1 calc R . . . .
C6 C 0.4698(4) 0.7814(3) 0.1492(2) 0.0160(7) Uani 1 1 d . . . . .
H6A H 0.544988 0.739376 0.124624 0.019 Uiso 1 1 calc R . . . .
H6B H 0.521437 0.788554 0.197297 0.019 Uiso 1 1 calc R . . . .
C7 C 0.4168(4) 0.8952(3) 0.0833(2) 0.0168(7) Uani 1 1 d . . . . .
H7A H 0.506202 0.931009 0.063546 0.020 Uiso 1 1 calc R . . . .
H7B H 0.367884 0.888009 0.034381 0.020 Uiso 1 1 calc R . . . .
C8 C 0.3844(4) 1.0007(3) 0.1739(2) 0.0175(8) Uani 1 1 d . . . . .
H8A H 0.413240 1.072944 0.142124 0.021 Uiso 1 1 calc R . . . .
H8B H 0.479121 0.947697 0.197703 0.021 Uiso 1 1 calc R . . . .
C9 C 0.2878(4) 1.0098(3) 0.2464(2) 0.0146(7) Uani 1 1 d . . . . .
H9A H 0.220932 1.082446 0.227770 0.018 Uiso 1 1 calc R . . . .
H9B H 0.222692 0.952662 0.262760 0.018 Uiso 1 1 calc R . . . .
C10 C 0.3895(4) 0.9958(3) 0.3219(2) 0.0158(7) Uani 1 1 d . . . . .
H10A H 0.481389 0.941272 0.324997 0.019 Uiso 1 1 calc R . . . .
H10B H 0.422765 1.066574 0.312778 0.019 Uiso 1 1 calc R . . . .
C11 C 0.2374(4) 1.0544(3) 0.4209(2) 0.0186(8) Uani 1 1 d . . . . .
H11A H 0.301683 1.112032 0.405498 0.022 Uiso 1 1 calc R . . . .
H11B H 0.222620 1.031393 0.482060 0.022 Uiso 1 1 calc R . . . .
C12 C 0.0852(4) 1.1018(3) 0.3738(2) 0.0185(8) Uani 1 1 d . . . . .
C13 C 0.0424(5) 1.2131(3) 0.3293(2) 0.0282(9) Uani 1 1 d . . . . .
H13 H 0.112510 1.261771 0.323090 0.034 Uiso 1 1 calc R . . . .
C14 C -0.1040(5) 1.2527(4) 0.2939(2) 0.0353(11) Uani 1 1 d . . . . .
H14 H -0.136400 1.329089 0.264097 0.042 Uiso 1 1 calc R . . . .
C15 C -0.2014(5) 1.1807(4) 0.3022(2) 0.0349(11) Uani 1 1 d . . . . .
H15 H -0.302549 1.206204 0.278661 0.042 Uiso 1 1 calc R . . . .
C16 C -0.1501(4) 1.0699(3) 0.3454(2) 0.0274(9) Uani 1 1 d . . . . .
H16 H -0.217452 1.019940 0.349923 0.033 Uiso 1 1 calc R . . . .
C17 C 0.3277(4) 0.6477(3) 0.5580(2) 0.0152(7) Uani 1 1 d . . . . .
H17A H 0.332381 0.692358 0.593004 0.018 Uiso 1 1 calc R . . . .
H17B H 0.410174 0.583281 0.578991 0.018 Uiso 1 1 calc R . . . .
C18 C 0.1761(4) 0.6087(3) 0.5676(2) 0.0155(7) Uani 1 1 d . . . . .
C19 C 0.1602(4) 0.5041(3) 0.6200(2) 0.0225(8) Uani 1 1 d . . . . .
H19 H 0.246683 0.452118 0.648923 0.027 Uiso 1 1 calc R . . . .
C20 C 0.0163(4) 0.4755(3) 0.6301(2) 0.0257(9) Uani 1 1 d . . . . .
H20 H 0.002934 0.403913 0.665724 0.031 Uiso 1 1 calc R . . . .
C21 C -0.1059(4) 0.5528(3) 0.5876(2) 0.0242(9) Uani 1 1 d . . . . .
H21 H -0.205962 0.536450 0.594616 0.029 Uiso 1 1 calc R . . . .
C22 C -0.0808(4) 0.6548(3) 0.5342(2) 0.0226(8) Uani 1 1 d . . . . .
H22 H -0.165178 0.707146 0.503045 0.027 Uiso 1 1 calc R . . . .
C23 C 0.3229(4) 0.6574(3) 0.1273(2) 0.0174(8) Uani 1 1 d . . . . .
H23A H 0.405223 0.592829 0.141738 0.021 Uiso 1 1 calc R . . . .
H23B H 0.331515 0.704155 0.067699 0.021 Uiso 1 1 calc R . . . .
C24 C 0.1723(4) 0.6185(3) 0.1362(2) 0.0190(8) Uani 1 1 d . . . . .
C25 C 0.1592(5) 0.5211(3) 0.1264(3) 0.0294(9) Uani 1 1 d . . . . .
H25 H 0.246353 0.475872 0.117438 0.035 Uiso 1 1 calc R . . . .
C26 C 0.0187(5) 0.4910(3) 0.1297(3) 0.0380(11) Uani 1 1 d . . . . .
H26 H 0.007616 0.424819 0.122810 0.046 Uiso 1 1 calc R . . . .
C27 C -0.1065(5) 0.5581(3) 0.1433(3) 0.0342(10) Uani 1 1 d . . . . .
H27 H -0.204975 0.539180 0.145906 0.041 Uiso 1 1 calc R . . . .
C28 C -0.0841(5) 0.6533(3) 0.1528(2) 0.0281(9) Uani 1 1 d . . . . .
H28 H -0.169412 0.699201 0.162805 0.034 Uiso 1 1 calc R . . . .
C29 C 0.2204(4) 1.0595(3) 0.0475(2) 0.0210(8) Uani 1 1 d . . . . .
H29A H 0.205018 1.037901 -0.001048 0.025 Uiso 1 1 calc R . . . .
H29B H 0.279382 1.120345 0.028792 0.025 Uiso 1 1 calc R . . . .
C30 C 0.0678(4) 1.0995(3) 0.0742(2) 0.0186(8) Uani 1 1 d . . . . .
C31 C 0.0202(5) 1.2097(3) 0.0603(2) 0.0256(9) Uani 1 1 d . . . . .
H31 H 0.086490 1.261265 0.037886 0.031 Uiso 1 1 calc R . . . .
C32 C -0.1264(5) 1.2432(3) 0.0797(2) 0.0326(11) Uani 1 1 d . . . . .
H32 H -0.162006 1.318319 0.070152 0.039 Uiso 1 1 calc R . . . .
C33 C -0.2198(5) 1.1665(4) 0.1129(2) 0.0318(10) Uani 1 1 d . . . . .
H33 H -0.321221 1.187676 0.125571 0.038 Uiso 1 1 calc R . . . .
C34 C -0.1618(4) 1.0578(3) 0.1273(2) 0.0258(9) Uani 1 1 d . . . . .
H34 H -0.224567 1.004340 0.151907 0.031 Uiso 1 1 calc R . . . .
O4 O -0.6209(5) 0.3081(3) 0.0302(2) 0.0723(12) Uani 1 1 d . . . . .
H4C H -0.589567 0.302308 0.085648 0.108 Uiso 1 1 d G . . . .
H4D H -0.633487 0.384297 -0.005943 0.108 Uiso 1 1 d G . . . .
N10A N -0.5590(5) 0.3321(4) 0.2548(3) 0.0300(13) Uani 0.683(5) 1 d D . P A 1
O10A O -0.6144(5) 0.3128(4) 0.3238(3) 0.0451(14) Uani 0.683(5) 1 d D . P A 1
O11A O -0.4706(6) 0.4013(4) 0.2309(3) 0.0347(13) Uani 0.683(5) 1 d D . P A 1
O12A O -0.5878(6) 0.2828(4) 0.2087(3) 0.0376(13) Uani 0.683(5) 1 d D . P A 1
O91 O -0.373(2) 0.4645(18) 0.0679(8) 0.036(3) Uani 0.683(5) 1 d . . P A 1
H91A H -0.430794 0.432167 0.047991 0.054 Uiso 0.683(5) 1 d G . P A 1
H91B H -0.394231 0.446980 0.120499 0.054 Uiso 0.683(5) 1 d G . P A 1
N10B N -0.4390(11) 0.4048(8) 0.1530(7) 0.027(3) Uani 0.317(5) 1 d D . P A 2
O10B O -0.5075(10) 0.3266(7) 0.1685(6) 0.031(2) Uani 0.317(5) 1 d D . P A 2
O11B O -0.3981(14) 0.4307(9) 0.2112(7) 0.038(3) Uani 0.317(5) 1 d D . P A 2
O12B O -0.410(5) 0.456(4) 0.0777(14) 0.045(8) Uani 0.317(5) 1 d D . P A 2

loop_
_atom_site_aniso_label
_atom_site_aniso_U_11
_atom_site_aniso_U_22
_atom_site_aniso_U_33
_atom_site_aniso_U_23
_atom_site_aniso_U_13
_atom_site_aniso_U_12
Ag1 0.01381(14) 0.01711(15) 0.01468(14) -0.00365(11) -0.00059(10) -0.00190(11)
Ag2 0.01498(15) 0.01632(15) 0.01648(15) -0.00638(12) 0.00084(11) -0.00086(11)
O1 0.0117(13) 0.0488(18) 0.0234(14) -0.0186(13) 0.0014(11) -0.0045(12)
O2 0.0236(16) 0.063(2) 0.0318(17) -0.0007(16) 0.0141(13) -0.0030(15)
O3 0.0304(18) 0.077(3) 0.093(3) -0.062(2) -0.0254(18) 0.0003(17)
N1 0.0191(15) 0.0161(15) 0.0086(14) -0.0055(12) -0.0009(12) -0.0020(12)
N2 0.0117(14) 0.0136(15) 0.0108(14) -0.0043(12) 0.0017(11) -0.0040(11)
N3 0.0141(14) 0.0145(15) 0.0088(14) -0.0045(12) 0.0008(11) -0.0029(11)
N4 0.0168(15) 0.0133(15) 0.0092(14) -0.0045(12) -0.0009(11) 0.0014(12)
N5 0.0203(17) 0.0236(17) 0.0127(15) -0.0074(13) -0.0007(12) 0.0040(13)
N6 0.0166(15) 0.0223(17) 0.0130(15) -0.0062(13) 0.0027(12) -0.0048(13)
N7 0.0181(16) 0.0192(16) 0.0154(15) -0.0051(13) -0.0049(12) -0.0021(13)
N8 0.0198(16) 0.0180(16) 0.0177(15) -0.0087(13) -0.0046(12) 0.0021(13)
N9 0.0183(17) 0.0146(16) 0.036(2) -0.0045(15) -0.0026(15) -0.0014(13)
C1 0.0192(18) 0.0181(19) 0.0103(17) -0.0043(15) -0.0003(14) -0.0057(15)
C2 0.0105(16) 0.0172(18) 0.0149(17) -0.0041(15) -0.0025(13) -0.0017(14)
C3 0.0160(18) 0.0153(18) 0.0141(17) -0.0054(15) 0.0026(14) -0.0035(14)
C4 0.0145(17) 0.0178(18) 0.0144(17) -0.0065(15) 0.0000(14) -0.0023(14)
C5 0.0150(17) 0.0157(18) 0.0089(16) -0.0031(14) -0.0007(13) -0.0026(14)
C6 0.0128(17) 0.0200(19) 0.0158(18) -0.0076(15) 0.0071(14) -0.0023(14)
C7 0.0218(19) 0.0173(19) 0.0111(17) -0.0057(15) 0.0048(14) -0.0020(15)
C8 0.0186(18) 0.0219(19) 0.0122(17) -0.0060(15) 0.0015(14) -0.0049(15)
C9 0.0163(18) 0.0168(18) 0.0104(17) -0.0053(14) 0.0000(13) -0.0008(14)
C10 0.0179(18) 0.0191(19) 0.0117(17) -0.0058(15) 0.0037(14) -0.0066(15)
C11 0.030(2) 0.0141(18) 0.0140(18) -0.0075(15) -0.0004(15) -0.0027(15)
C12 0.026(2) 0.0191(19) 0.0101(17) -0.0080(15) 0.0026(15) 0.0014(16)
C13 0.043(3) 0.021(2) 0.019(2) -0.0091(17) 0.0063(18) 0.0036(18)
C14 0.052(3) 0.025(2) 0.018(2) -0.0061(18) 0.0055(19) 0.019(2)
C15 0.031(2) 0.044(3) 0.019(2) -0.010(2) -0.0037(18) 0.019(2)
C16 0.020(2) 0.038(2) 0.018(2) -0.0085(18) 0.0055(16) 0.0041(18)
C17 0.0148(17) 0.0200(19) 0.0092(17) -0.0040(15) 0.0011(13) -0.0015(14)
C18 0.0167(18) 0.0224(19) 0.0096(16) -0.0085(15) 0.0034(14) -0.0035(15)
C19 0.025(2) 0.022(2) 0.0168(19) -0.0043(16) 0.0038(15) -0.0021(16)
C20 0.035(2) 0.023(2) 0.021(2) -0.0050(17) 0.0108(17) -0.0172(18)
C21 0.021(2) 0.034(2) 0.023(2) -0.0113(18) 0.0084(16) -0.0183(18)
C22 0.0175(19) 0.032(2) 0.0179(19) -0.0068(17) 0.0026(15) -0.0076(16)
C23 0.024(2) 0.0173(19) 0.0128(17) -0.0097(15) 0.0007(15) 0.0007(15)
C24 0.026(2) 0.0174(19) 0.0119(17) -0.0041(15) -0.0065(15) -0.0018(15)
C25 0.037(2) 0.019(2) 0.033(2) -0.0123(18) -0.0100(19) 0.0019(18)
C26 0.053(3) 0.026(2) 0.041(3) -0.016(2) -0.009(2) -0.014(2)
C27 0.035(2) 0.029(2) 0.038(3) -0.008(2) -0.012(2) -0.013(2)
C28 0.025(2) 0.027(2) 0.030(2) -0.0074(18) -0.0057(17) -0.0055(17)
C29 0.030(2) 0.0160(19) 0.0146(18) -0.0031(15) 0.0010(15) -0.0043(16)
C30 0.029(2) 0.0174(19) 0.0080(17) -0.0049(15) -0.0050(14) 0.0019(16)
C31 0.042(2) 0.022(2) 0.0117(18) -0.0071(16) -0.0068(17) 0.0016(18)
C32 0.049(3) 0.023(2) 0.021(2) -0.0129(18) -0.0158(19) 0.017(2)
C33 0.032(2) 0.041(3) 0.024(2) -0.021(2) -0.0090(18) 0.011(2)
C34 0.019(2) 0.036(2) 0.026(2) -0.0187(19) -0.0058(16) 0.0031(17)
O4 0.116(4) 0.043(2) 0.039(2) -0.0065(18) 0.006(2) 0.018(2)
N10A 0.025(3) 0.029(3) 0.028(3) -0.006(2) -0.009(2) 0.009(2)
O10A 0.039(3) 0.072(4) 0.025(3) -0.015(2) 0.003(2) -0.020(2)
O11A 0.035(3) 0.026(3) 0.037(3) -0.006(2) 0.001(2) -0.004(2)
O12A 0.047(3) 0.028(3) 0.033(3) -0.009(2) -0.008(2) 0.000(2)
O91 0.033(7) 0.041(6) 0.046(5) -0.027(4) 0.000(3) -0.013(4)
N10B 0.015(5) 0.013(6) 0.046(8) -0.007(5) -0.012(5) 0.002(4)
O10B 0.026(5) 0.030(5) 0.039(6) -0.013(5) 0.004(4) -0.012(4)
O11B 0.041(7) 0.025(6) 0.049(8) -0.019(6) -0.012(6) 0.003(5)
O12B 0.05(2) 0.031(9) 0.050(12) -0.011(9) -0.003(10) -0.014(12)

loop_
_atom_type_symbol
_atom_type_description
_atom_type_scat_dispersion_real
_atom_type_scat_dispersion_imag
_atom_type_scat_source
C C 0.0033 0.0016 'International Tables Vol C Tables 4.2.6.8 and 6.1.1.4'
H H 0.0000 0.0000 'International Tables Vol C Tables 4.2.6.8 and 6.1.1.4'
Ag Ag -0.8971 1.1015 'International Tables Vol C Tables 4.2.6.8 and 6.1.1.4'
N N 0.0061 0.0033 'International Tables Vol C Tables 4.2.6.8 and 6.1.1.4'
O O 0.0106 0.0060 'International Tables Vol C Tables 4.2.6.8 and 6.1.1.4'

loop_
_geom_angle_atom_site_label_1
_geom_angle_atom_site_label_2
_geom_angle_atom_site_label_3
_geom_angle
_geom_angle_site_symmetry_1
_geom_angle_site_symmetry_3
_geom_angle_publ_flag
N2 Ag1 N1 70.40(9) . . ?
N5 Ag1 N1 72.19(10) . . ?
N5 Ag1 N2 142.56(10) . . ?
N5 Ag1 N6 141.40(11) . . ?
N6 Ag1 N1 134.00(10) . . ?
N6 Ag1 N2 70.20(10) . . ?
N3 Ag2 O1 108.85(8) . . ?
N7 Ag2 O1 98.06(10) . . ?
N7 Ag2 N3 71.64(10) . . ?
N8 Ag2 O1 90.18(10) . . ?
N8 Ag2 N3 142.23(10) . . ?
N8 Ag2 N7 139.26(10) . . ?
N9 O1 Ag2 116.9(2) . . ?
C1 N1 Ag1 100.74(19) . . ?
C10 N1 Ag1 122.31(19) . . ?
C10 N1 C1 111.5(3) . . ?
C11 N1 Ag1 97.9(2) . . ?
C11 N1 C1 112.4(3) . . ?
C11 N1 C10 111.2(3) . . ?
C2 N2 Ag1 109.88(19) . . ?
C2 N2 C3 111.9(3) . . ?
C2 N2 C17 110.1(3) . . ?
C3 N2 Ag1 113.01(19) . . ?
C17 N2 Ag1 100.20(18) . . ?
C17 N2 C3 111.2(3) . . ?
C5 N3 Ag2 110.95(19) . . ?
C6 N3 Ag2 112.0(2) . . ?
C6 N3 C5 112.0(3) . . ?
C23 N3 Ag2 101.08(19) . . ?
C23 N3 C5 110.8(3) . . ?
C23 N3 C6 109.5(3) . . ?
C8 N4 C7 111.3(3) . . ?
C8 N4 C29 111.7(3) . . ?
C29 N4 C7 112.5(3) . . ?
C12 N5 Ag1 117.3(2) . . ?
C16 N5 Ag1 123.3(3) . . ?
C16 N5 C12 118.1(3) . . ?
C18 N6 Ag1 120.2(2) . . ?
C22 N6 Ag1 121.1(2) . . ?
C22 N6 C18 118.5(3) . . ?
C24 N7 Ag2 117.9(2) . . ?
C28 N7 Ag2 123.7(3) . . ?
C28 N7 C24 118.5(3) . . ?
C30 N8 Ag2 118.2(2) . . ?
C30 N8 C34 118.3(3) . . ?
C34 N8 Ag2 121.9(3) . . ?
O2 N9 O1 119.4(3) . . ?
O3 N9 O1 120.4(3) . . ?
O3 N9 O2 120.2(3) . . ?
N1 C1 H1A 109.0 . . ?
N1 C1 H1B 109.0 . . ?
N1 C1 C2 113.1(3) . . ?
H1A C1 H1B 107.8 . . ?
C2 C1 H1A 109.0 . . ?
C2 C1 H1B 109.0 . . ?
N2 C2 C1 114.3(3) . . ?
N2 C2 H2A 108.7 . . ?
N2 C2 H2B 108.7 . . ?
C1 C2 H2A 108.7 . . ?
C1 C2 H2B 108.7 . . ?
H2A C2 H2B 107.6 . . ?
N2 C3 H3A 109.3 . . ?
N2 C3 H3B 109.3 . . ?
N2 C3 C4 111.4(3) . . ?
H3A C3 H3B 108.0 . . ?
C4 C3 H3A 109.3 . . ?
C4 C3 H3B 109.3 . . ?
C3 C4 H4A 108.6 . . ?
C3 C4 H4B 108.6 . . ?
C3 C4 C5 114.6(3) . . ?
H4A C4 H4B 107.6 . . ?
C5 C4 H4A 108.6 . . ?
C5 C4 H4B 108.6 . . ?
N3 C5 C4 110.4(3) . . ?
N3 C5 H5A 109.6 . . ?
N3 C5 H5B 109.6 . . ?
C4 C5 H5A 109.6 . . ?
C4 C5 H5B 109.6 . . ?
H5A C5 H5B 108.1 . . ?
N3 C6 H6A 108.9 . . ?
N3 C6 H6B 108.9 . . ?
N3 C6 C7 113.2(3) . . ?
H6A C6 H6B 107.7 . . ?
C7 C6 H6A 108.9 . . ?
C7 C6 H6B 108.9 . . ?
N4 C7 C6 112.8(3) . . ?
N4 C7 H7A 109.0 . . ?
N4 C7 H7B 109.0 . . ?
C6 C7 H7A 109.0 . . ?
C6 C7 H7B 109.0 . . ?
H7A C7 H7B 107.8 . . ?
N4 C8 H8A 108.8 . . ?
N4 C8 H8B 108.8 . . ?
N4 C8 C9 114.0(3) . . ?
H8A C8 H8B 107.7 . . ?
C9 C8 H8A 108.8 . . ?
C9 C8 H8B 108.8 . . ?
C8 C9 H9A 109.6 . . ?
C8 C9 H9B 109.6 . . ?
H9A C9 H9B 108.1 . . ?
C10 C9 C8 110.3(3) . . ?
C10 C9 H9A 109.6 . . ?
C10 C9 H9B 109.6 . . ?
N1 C10 C9 114.3(3) . . ?
N1 C10 H10A 108.7 . . ?
N1 C10 H10B 108.7 . . ?
C9 C10 H10A 108.7 . . ?
C9 C10 H10B 108.7 . . ?
H10A C10 H10B 107.6 . . ?
N1 C11 H11A 109.0 . . ?
N1 C11 H11B 109.0 . . ?
N1 C11 C12 112.9(3) . . ?
H11A C11 H11B 107.8 . . ?
C12 C11 H11A 109.0 . . ?
C12 C11 H11B 109.0 . . ?
N5 C12 C11 116.1(3) . . ?
N5 C12 C13 121.9(3) . . ?
C13 C12 C11 121.9(3) . . ?
C12 C13 H13 120.5 . . ?
C12 C13 C14 119.0(4) . . ?
C14 C13 H13 120.5 . . ?
C13 C14 H14 120.4 . . ?
C15 C14 C13 119.3(4) . . ?
C15 C14 H14 120.4 . . ?
C14 C15 H15 120.6 . . ?
C14 C15 C16 118.8(4) . . ?
C16 C15 H15 120.6 . . ?
N5 C16 C15 122.8(4) . . ?
N5 C16 H16 118.6 . . ?
C15 C16 H16 118.6 . . ?
N2 C17 H17A 109.1 . . ?
N2 C17 H17B 109.1 . . ?
N2 C17 C18 112.3(3) . . ?
H17A C17 H17B 107.9 . . ?
C18 C17 H17A 109.1 . . ?
C18 C17 H17B 109.1 . . ?
N6 C18 C17 116.0(3) . . ?
N6 C18 C19 121.8(3) . . ?
C19 C18 C17 122.2(3) . . ?
C18 C19 H19 120.3 . . ?
C18 C19 C20 119.3(4) . . ?
C20 C19 H19 120.3 . . ?
C19 C20 H20 120.6 . . ?
C21 C20 C19 118.7(4) . . ?
C21 C20 H20 120.6 . . ?
C20 C21 H21 120.6 . . ?
C20 C21 C22 118.7(3) . . ?
C22 C21 H21 120.6 . . ?
N6 C22 C21 122.9(4) . . ?
N6 C22 H22 118.6 . . ?
C21 C22 H22 118.6 . . ?
N3 C23 H23A 108.8 . . ?
N3 C23 H23B 108.8 . . ?
N3 C23 C24 114.0(3) . . ?
H23A C23 H23B 107.7 . . ?
C24 C23 H23A 108.8 . . ?
C24 C23 H23B 108.8 . . ?
N7 C24 C23 117.7(3) . . ?
N7 C24 C25 121.7(4) . . ?
C25 C24 C23 120.5(3) . . ?
C24 C25 H25 120.4 . . ?
C26 C25 C24 119.3(4) . . ?
C26 C25 H25 120.4 . . ?
C25 C26 H26 120.4 . . ?
C25 C26 C27 119.3(4) . . ?
C27 C26 H26 120.4 . . ?
C26 C27 H27 121.0 . . ?
C28 C27 C26 118.0(4) . . ?
C28 C27 H27 121.0 . . ?
N7 C28 C27 123.3(4) . . ?
N7 C28 H28 118.4 . . ?
C27 C28 H28 118.4 . . ?
N4 C29 H29A 109.1 . . ?
N4 C29 H29B 109.1 . . ?
N4 C29 C30 112.6(3) . . ?
H29A C29 H29B 107.8 . . ?
C30 C29 H29A 109.1 . . ?
C30 C29 H29B 109.1 . . ?
N8 C30 C29 116.4(3) . . ?
N8 C30 C31 122.3(3) . . ?
C31 C30 C29 121.2(3) . . ?
C30 C31 H31 120.7 . . ?
C30 C31 C32 118.7(4) . . ?
C32 C31 H31 120.7 . . ?
C31 C32 H32 120.3 . . ?
C33 C32 C31 119.5(4) . . ?
C33 C32 H32 120.3 . . ?
C32 C33 H33 120.9 . . ?
C32 C33 C34 118.1(4) . . ?
C34 C33 H33 120.9 . . ?
N8 C34 C33 123.1(4) . . ?
N8 C34 H34 118.5 . . ?
C33 C34 H34 118.5 . . ?
H4C O4 H4D 107.7 . . ?
O10A N10A O11A 119.7(5) . . ?
O10A N10A O12A 120.6(6) . . ?
O12A N10A O11A 119.7(5) . . ?
H91A O91 H91B 104.5 . . ?
O10B N10B O11B 120.0(12) . . ?
O10B N10B O12B 118.7(19) . . ?
O11B N10B O12B 121(2) . . ?

loop_
_geom_bond_atom_site_label_1
_geom_bond_atom_site_label_2
_geom_bond_distance
_geom_bond_site_symmetry_2
_geom_bond_publ_flag
Ag1 N1 2.618(3) . ?
Ag1 N2 2.614(3) . ?
Ag1 N5 2.278(3) . ?
Ag1 N6 2.279(3) . ?
Ag2 O1 2.593(3) . ?
Ag2 N3 2.550(3) . ?
Ag2 N7 2.277(3) . ?
Ag2 N8 2.259(3) . ?
O1 N9 1.250(4) . ?
O2 N9 1.246(4) . ?
O3 N9 1.231(4) . ?
N1 C1 1.475(4) . ?
N1 C10 1.475(4) . ?
N1 C11 1.463(4) . ?
N2 C2 1.467(4) . ?
N2 C3 1.473(4) . ?
N2 C17 1.467(4) . ?
N3 C5 1.476(4) . ?
N3 C6 1.471(4) . ?
N3 C23 1.466(4) . ?
N4 C7 1.477(4) . ?
N4 C8 1.462(4) . ?
N4 C29 1.472(4) . ?
N5 C12 1.349(5) . ?
N5 C16 1.337(5) . ?
N6 C18 1.339(4) . ?
N6 C22 1.337(4) . ?
N7 C24 1.339(5) . ?
N7 C28 1.334(5) . ?
N8 C30 1.337(5) . ?
N8 C34 1.344(5) . ?
C1 H1A 0.9900 . ?
C1 H1B 0.9900 . ?
C1 C2 1.518(5) . ?
C2 H2A 0.9900 . ?
C2 H2B 0.9900 . ?
C3 H3A 0.9900 . ?
C3 H3B 0.9900 . ?
C3 C4 1.515(5) . ?
C4 H4A 0.9900 . ?
C4 H4B 0.9900 . ?
C4 C5 1.524(4) . ?
C5 H5A 0.9900 . ?
C5 H5B 0.9900 . ?
C6 H6A 0.9900 . ?
C6 H6B 0.9900 . ?
C6 C7 1.521(5) . ?
C7 H7A 0.9900 . ?
C7 H7B 0.9900 . ?
C8 H8A 0.9900 . ?
C8 H8B 0.9900 . ?
C8 C9 1.531(5) . ?
C9 H9A 0.9900 . ?
C9 H9B 0.9900 . ?
C9 C10 1.525(4) . ?
C10 H10A 0.9900 . ?
C10 H10B 0.9900 . ?
C11 H11A 0.9900 . ?
C11 H11B 0.9900 . ?
C11 C12 1.506(5) . ?
C12 C13 1.382(5) . ?
C13 H13 0.9500 . ?
C13 C14 1.384(6) . ?
C14 H14 0.9500 . ?
C14 C15 1.366(6) . ?
C15 H15 0.9500 . ?
C15 C16 1.383(6) . ?
C16 H16 0.9500 . ?
C17 H17A 0.9900 . ?
C17 H17B 0.9900 . ?
C17 C18 1.514(5) . ?
C18 C19 1.381(5) . ?
C19 H19 0.9500 . ?
C19 C20 1.391(5) . ?
C20 H20 0.9500 . ?
C20 C21 1.371(5) . ?
C21 H21 0.9500 . ?
C21 C22 1.383(5) . ?
C22 H22 0.9500 . ?
C23 H23A 0.9900 . ?
C23 H23B 0.9900 . ?
C23 C24 1.505(5) . ?
C24 C25 1.389(5) . ?
C25 H25 0.9500 . ?
C25 C26 1.373(6) . ?
C26 H26 0.9500 . ?
C26 C27 1.385(6) . ?
C27 H27 0.9500 . ?
C27 C28 1.380(6) . ?
C28 H28 0.9500 . ?
C29 H29A 0.9900 . ?
C29 H29B 0.9900 . ?
C29 C30 1.508(5) . ?
C30 C31 1.388(5) . ?
C31 H31 0.9500 . ?
C31 C32 1.388(6) . ?
C32 H32 0.9500 . ?
C32 C33 1.380(6) . ?
C33 H33 0.9500 . ?
C33 C34 1.383(6) . ?
C34 H34 0.9500 . ?
O4 H4C 0.9630 . ?
O4 H4D 0.9625 . ?
N10A O10A 1.227(6) . ?
N10A O11A 1.263(7) . ?
N10A O12A 1.247(6) . ?
O91 H91A 0.8696 . ?
O91 H91B 0.8702 . ?
N10B O10B 1.236(11) . ?
N10B O11B 1.242(12) . ?
N10B O12B 1.261(18) . ?

loop_
_geom_hbond_atom_site_label_D
_geom_hbond_atom_site_label_H
_geom_hbond_atom_site_label_A
_geom_hbond_distance_DH
_geom_hbond_distance_HA
_geom_hbond_distance_DA
_geom_hbond_angle_DHA
_geom_hbond_site_symmetry_A
_geom_hbond_publ_flag
O4 H4C O10B 0.96 1.76 2.690(10) 162.4 . yes
O4 H4D O91 0.96 1.91 2.86(2) 170.2 2_465 yes
O91 H91B O11A 0.87 1.91 2.775(13) 170.6 . yes

loop_
_geom_torsion_atom_site_label_1
_geom_torsion_atom_site_label_2
_geom_torsion_atom_site_label_3
_geom_torsion_atom_site_label_4
_geom_torsion
_geom_torsion_site_symmetry_1
_geom_torsion_site_symmetry_2
_geom_torsion_site_symmetry_3
_geom_torsion_site_symmetry_4
_geom_torsion_publ_flag
Ag1 N1 C1 C2 60.7(3) . . . . ?
Ag1 N1 C10 C9 26.0(4) . . . . ?
Ag1 N1 C11 C12 -50.1(3) . . . . ?
Ag1 N2 C2 C1 20.5(3) . . . . ?
Ag1 N2 C3 C4 47.2(3) . . . . ?
Ag1 N2 C17 C18 48.2(3) . . . . ?
Ag1 N5 C12 C11 -17.3(4) . . . . ?
Ag1 N5 C12 C13 166.0(3) . . . . ?
Ag1 N5 C16 C15 -167.1(3) . . . . ?
Ag1 N6 C18 C17 8.6(4) . . . . ?
Ag1 N6 C18 C19 -173.9(3) . . . . ?
Ag1 N6 C22 C21 175.9(3) . . . . ?
Ag2 O1 N9 O2 -160.4(3) . . . . ?
Ag2 O1 N9 O3 18.1(4) . . . . ?
Ag2 N3 C5 C4 -51.4(3) . . . . ?
Ag2 N3 C6 C7 -22.0(3) . . . . ?
Ag2 N3 C23 C24 -44.4(3) . . . . ?
Ag2 N7 C24 C23 -1.1(4) . . . . ?
Ag2 N7 C24 C25 -177.0(3) . . . . ?
Ag2 N7 C28 C27 176.6(3) . . . . ?
Ag2 N8 C30 C29 18.3(4) . . . . ?
Ag2 N8 C30 C31 -164.8(3) . . . . ?
Ag2 N8 C34 C33 166.4(3) . . . . ?
N1 C1 C2 N2 -59.8(4) . . . . ?
N1 C11 C12 N5 51.9(4) . . . . ?
N1 C11 C12 C13 -131.4(3) . . . . ?
N2 C3 C4 C5 -179.4(3) . . . . ?
N2 C17 C18 N6 -43.7(4) . . . . ?
N2 C17 C18 C19 138.8(3) . . . . ?
N3 C6 C7 N4 60.9(4) . . . . ?
N3 C23 C24 N7 35.6(4) . . . . ?
N3 C23 C24 C25 -148.4(3) . . . . ?
N4 C8 C9 C10 154.8(3) . . . . ?
N4 C29 C30 N8 -53.3(4) . . . . ?
N4 C29 C30 C31 129.9(3) . . . . ?
N5 C12 C13 C14 2.4(5) . . . . ?
N6 C18 C19 C20 -1.5(5) . . . . ?
N7 C24 C25 C26 -0.2(6) . . . . ?
N8 C30 C31 C32 -2.1(5) . . . . ?
C1 N1 C10 C9 145.1(3) . . . . ?
C1 N1 C11 C12 -155.2(3) . . . . ?
C2 N2 C3 C4 -77.5(3) . . . . ?
C2 N2 C17 C18 163.9(3) . . . . ?
C3 N2 C2 C1 146.9(3) . . . . ?
C3 N2 C17 C18 -71.5(3) . . . . ?
C3 C4 C5 N3 -177.7(3) . . . . ?
C5 N3 C6 C7 -147.4(3) . . . . ?
C5 N3 C23 C24 73.2(4) . . . . ?
C6 N3 C5 C4 74.6(3) . . . . ?
C6 N3 C23 C24 -162.8(3) . . . . ?
C7 N4 C8 C9 -144.8(3) . . . . ?
C7 N4 C29 C30 153.2(3) . . . . ?
C8 N4 C7 C6 72.4(4) . . . . ?
C8 N4 C29 C30 -80.8(4) . . . . ?
C8 C9 C10 N1 -157.2(3) . . . . ?
C10 N1 C1 C2 -70.6(4) . . . . ?
C10 N1 C11 C12 79.1(4) . . . . ?
C11 N1 C1 C2 163.9(3) . . . . ?
C11 N1 C10 C9 -88.7(3) . . . . ?
C11 C12 C13 C14 -174.1(3) . . . . ?
C12 N5 C16 C15 -0.6(5) . . . . ?
C12 C13 C14 C15 -1.4(6) . . . . ?
C13 C14 C15 C16 -0.4(6) . . . . ?
C14 C15 C16 N5 1.5(6) . . . . ?
C16 N5 C12 C11 175.3(3) . . . . ?
C16 N5 C12 C13 -1.4(5) . . . . ?
C17 N2 C2 C1 -88.9(3) . . . . ?
C17 N2 C3 C4 159.0(3) . . . . ?
C17 C18 C19 C20 175.9(3) . . . . ?
C18 N6 C22 C21 1.0(5) . . . . ?
C18 C19 C20 C21 -0.2(5) . . . . ?
C19 C20 C21 C22 2.1(6) . . . . ?
C20 C21 C22 N6 -2.6(6) . . . . ?
C22 N6 C18 C17 -176.5(3) . . . . ?
C22 N6 C18 C19 1.1(5) . . . . ?
C23 N3 C5 C4 -162.8(3) . . . . ?
C23 N3 C6 C7 89.4(3) . . . . ?
C23 C24 C25 C26 -176.0(4) . . . . ?
C24 N7 C28 C27 -1.3(6) . . . . ?
C24 C25 C26 C27 -0.3(6) . . . . ?
C25 C26 C27 C28 0.1(6) . . . . ?
C26 C27 C28 N7 0.8(6) . . . . ?
C28 N7 C24 C23 177.0(3) . . . . ?
C28 N7 C24 C25 1.0(5) . . . . ?
C29 N4 C7 C6 -161.4(3) . . . . ?
C29 N4 C8 C9 88.5(4) . . . . ?
C29 C30 C31 C32 174.6(3) . . . . ?
C30 N8 C34 C33 0.7(5) . . . . ?
C30 C31 C32 C33 0.6(5) . . . . ?
C31 C32 C33 C34 1.3(5) . . . . ?
C32 C33 C34 N8 -2.1(6) . . . . ?
C34 N8 C30 C29 -175.4(3) . . . . ?
C34 N8 C30 C31 1.4(5) . . . . ?
